data_1573329
_journal_paper_doi 10.1107/S2056989024011319
_chemical_formula_iupac '[Ce Cl (H2 O1)7] Cl2'
_chemical_formula_moiety 'Ce Cl H14 O7 2+, 2(Cl -)'
_chemical_formula_sum 'Ce Cl3 H14 O7'
_chemical_formula_weight 372.58
_chemical_name_systematic
;
Di-\m-chlorido-bis[heptaaquacerium(III)] tetrachloride,
;
_space_group_crystal_system triclinic
_space_group_IT_number 2
_space_group_name_Hall '-P 1'
_space_group_name_H-M_alt 'P -1'
_atom_sites_solution_hydrogens difmap
_atom_sites_solution_primary dual
_audit_creation_method
;
Olex2 1.5
(compiled 2022.04.07 svn.rca3783a0 for OlexSys, GUI svn.r6498)
;
_cell_angle_alpha 70.4510(10)
_cell_angle_beta 73.1720(10)
_cell_angle_gamma 81.6580(10)
_cell_formula_units_Z 2
_cell_length_a 7.8995(3)
_cell_length_b 8.2129(3)
_cell_length_c 9.1961(3)
_cell_measurement_reflns_used 9812
_cell_measurement_temperature 100.00
_cell_measurement_theta_max 23.689
_cell_measurement_theta_min 2.471
_cell_volume 537.39(3)
_computing_cell_refinement
;
SAINT V8.40B (Bruker, 2016)
;
_computing_data_reduction
;
SAINT V8.40B (Bruker, 2016)
;
_computing_molecular_graphics
;
CrystalMaker (Palmer, 2014)
;
_computing_publication_material
;
PublCIF (Westrip, 2010)
;
_computing_structure_refinement
;
SHELXL 2018/1 (Sheldrick, 2015b)
;
_computing_structure_solution
;
SHELXT 2018/2 (Sheldrick, 2015a)
;
_diffrn_ambient_temperature 100.00
_diffrn_measured_fraction_theta_full 0.999
_diffrn_measured_fraction_theta_max 0.990
_diffrn_measurement_device_type 'Bruker D8 Venture Duo'
_diffrn_measurement_method \w
_diffrn_radiation_type AgK\a
_diffrn_radiation_wavelength 0.56086
_diffrn_reflns_av_R_equivalents 0.0310
_diffrn_reflns_av_unetI/netI 0.0141
_diffrn_reflns_limit_h_max 11
_diffrn_reflns_limit_h_min -11
_diffrn_reflns_limit_k_max 11
_diffrn_reflns_limit_k_min -11
_diffrn_reflns_limit_l_max 13
_diffrn_reflns_limit_l_min -13
_diffrn_reflns_number 28063
_diffrn_reflns_theta_full 19.665
_diffrn_reflns_theta_max 23.731
_diffrn_reflns_theta_min 1.920
_diffrn_source_current 0.9
_diffrn_source_power 0.045
_diffrn_source_voltage 50.0
_exptl_absorpt_coefficient_mu 2.598
_exptl_absorpt_correction_T_max 0.2569
_exptl_absorpt_correction_T_min 0.2138
_exptl_absorpt_correction_type multi-scan
_exptl_absorpt_process_details
;
SADABS-2016/2 (Bruker, 2016)
;
_exptl_crystal_colour colorless
_exptl_crystal_density_diffrn 2.303
_exptl_crystal_description plate
_exptl_crystal_F_000 358
_exptl_crystal_size_max 0.26
_exptl_crystal_size_mid 0.22
_exptl_crystal_size_min 0.17
_refine_diff_density_max 0.319
_refine_diff_density_min -0.295
_refine_ls_extinction_coef 0.0349(8)
_refine_ls_extinction_expression Fc^*^=kFc[1+0.001xFc^2^\l^3^/sin(2\q)]^-1/4^
_refine_ls_extinction_method
;
SHELXL-2018/1 (Sheldrick 2015b)
;
_refine_ls_goodness_of_fit_ref 1.168
_refine_ls_hydrogen_treatment refall
_refine_ls_matrix_type full
_refine_ls_number_parameters 157
_refine_ls_number_reflns 3304
_refine_ls_number_restraints 0
_refine_ls_restrained_S_all 1.168
_refine_ls_R_factor_all 0.0095
_refine_ls_R_factor_gt 0.0089
_refine_ls_shift/su_max 0.001
_refine_ls_shift/su_mean 0.000
_refine_ls_structure_factor_coef Fsqd
_refine_ls_weighting_details 'w=1/[\s^2^(Fo^2^)+(0.0036P)^2^+0.0733P] where P=(Fo^2^+2Fc^2^)/3'
_refine_ls_weighting_scheme calc
_refine_ls_wR_factor_gt 0.0190
_refine_ls_wR_factor_ref 0.0191
_reflns_number_gt 3239
_reflns_number_total 3304
_reflns_threshold_expression 'I > 2\s(I)'
_cod_data_source_file hb8106.cif
_cod_data_source_block Ce
_cod_database_code 1573329
_shelx_space_group_comment
;
The symmetry employed for this shelxl refinement is uniquely defined
by the following loop, which should always be used as a source of
symmetry information in preference to the above space-group names.
They are only intended as comments.
;
_shelx_estimated_absorpt_t_min 0.556
_shelx_estimated_absorpt_t_max 0.666

loop_
_space_group_symop_operation_xyz
'x, y, z'
'-x, -y, -z'

loop_
_atom_site_type_symbol
_atom_site_label
_atom_site_fract_x
_atom_site_fract_y
_atom_site_fract_z
_atom_site_U_iso_or_equiv
_atom_site_adp_type
_atom_site_calc_flag
_atom_site_occupancy
_atom_site_disorder_assembly
_atom_site_disorder_group
Ce Ce1 0.21779(2) 0.18632(2) 0.32382(2) 0.00590(2) Uani d 1 . .
Cl Cl1 -0.14612(3) 0.17948(3) 0.51435(3) 0.00867(4) Uani d 1 . .
Cl Cl2 0.21050(3) 0.77796(3) 0.03514(3) 0.01125(4) Uani d 1 . .
Cl Cl3 0.34287(3) 0.38691(3) 0.71200(3) 0.01174(4) Uani d 1 . .
O O1 0.03034(11) 0.42224(10) 0.17488(9) 0.01184(13) Uani d 1 . .
O O2 0.07253(10) 0.08169(10) 0.16291(9) 0.01131(13) Uani d 1 . .
O O3 0.22060(11) 0.46047(10) 0.38631(10) 0.01504(14) Uani d 1 . .
O O4 0.23110(10) 0.09321(10) 0.61518(9) 0.01193(13) Uani d 1 . .
O O5 0.38549(10) 0.35125(10) 0.04929(8) 0.01117(13) Uani d 1 . .
O O6 0.52006(10) 0.22922(11) 0.34141(9) 0.01312(14) Uani d 1 . .
O O7 0.45125(10) -0.00898(10) 0.19850(9) 0.01262(14) Uani d 1 . .
H H1A -0.062(3) 0.449(2) 0.218(2) 0.034(5) Uiso d 1 . .
H H1B 0.074(2) 0.507(2) 0.120(2) 0.034(5) Uiso d 1 . .
H H2A 0.122(2) 0.003(2) 0.132(2) 0.034(5) Uiso d 1 . .
H H2B 0.020(2) 0.144(2) 0.103(2) 0.033(4) Uiso d 1 . .
H H3A 0.251(3) 0.468(2) 0.458(2) 0.042(5) Uiso d 1 . .
H H3B 0.191(3) 0.554(3) 0.333(2) 0.050(6) Uiso d 1 . .
H H4A 0.142(2) 0.055(2) 0.6783(19) 0.023(4) Uiso d 1 . .
H H4B 0.255(2) 0.162(2) 0.6465(19) 0.028(4) Uiso d 1 . .
H H5A 0.353(2) 0.362(2) -0.028(2) 0.026(4) Uiso d 1 . .
H H5B 0.487(3) 0.348(2) 0.027(2) 0.034(5) Uiso d 1 . .
H H6A 0.602(3) 0.156(2) 0.343(2) 0.035(5) Uiso d 1 . .
H H6B 0.553(3) 0.312(3) 0.347(2) 0.044(5) Uiso d 1 . .
H H7A 0.535(2) 0.030(2) 0.134(2) 0.028(4) Uiso d 1 . .
H H7B 0.472(2) -0.108(3) 0.232(2) 0.039(5) Uiso d 1 . .

loop_
_atom_site_aniso_label
_atom_site_aniso_U_11
_atom_site_aniso_U_22
_atom_site_aniso_U_33
_atom_site_aniso_U_12
_atom_site_aniso_U_13
_atom_site_aniso_U_23
Ce1 0.00610(3) 0.00554(3) 0.00634(3) -0.00042(2) -0.00203(2) -0.00178(2)
Cl1 0.00832(9) 0.00669(9) 0.00983(9) -0.00012(7) -0.00148(7) -0.00192(7)
Cl2 0.01010(10) 0.00970(10) 0.01461(10) 0.00029(8) -0.00330(8) -0.00484(8)
Cl3 0.01327(10) 0.01078(10) 0.01287(10) 0.00063(8) -0.00533(8) -0.00471(8)
O1 0.0101(3) 0.0093(3) 0.0125(3) 0.0001(3) -0.0021(3) 0.0003(3)
O2 0.0137(3) 0.0101(3) 0.0124(3) 0.0033(3) -0.0068(3) -0.0051(3)
O3 0.0198(4) 0.0105(3) 0.0190(4) 0.0010(3) -0.0093(3) -0.0070(3)
O4 0.0126(3) 0.0141(3) 0.0105(3) -0.0051(3) -0.0029(3) -0.0040(3)
O5 0.0093(3) 0.0133(3) 0.0096(3) -0.0008(3) -0.0022(3) -0.0019(3)
O6 0.0090(3) 0.0151(3) 0.0178(3) -0.0006(3) -0.0049(3) -0.0071(3)
O7 0.0103(3) 0.0086(3) 0.0157(3) 0.0003(3) 0.0003(3) -0.0031(3)

loop_
_atom_type_symbol
_atom_type_description
_atom_type_scat_dispersion_real
_atom_type_scat_dispersion_imag
_atom_type_scat_source
Ce Ce -0.5372 1.7475 'International Tables Vol C Tables 4.2.6.8 and 6.1.1.4'
Cl Cl 0.1009 0.0992 'International Tables Vol C Tables 4.2.6.8 and 6.1.1.4'
H H 0.0000 0.0000 'International Tables Vol C Tables 4.2.6.8 and 6.1.1.4'
O O 0.0058 0.0036 'International Tables Vol C Tables 4.2.6.8 and 6.1.1.4'

loop_
_geom_angle_atom_site_label_1
_geom_angle_atom_site_label_2
_geom_angle_atom_site_label_3
_geom_angle_site_symmetry_1
_geom_angle_site_symmetry_3
_geom_angle
_geom_angle_publ_flag
Cl1 Ce1 Cl1 . 2_556 73.953(7) ?
O1 Ce1 Cl1 . 2_556 128.491(19) ?
O1 Ce1 Cl1 . . 70.026(19) ?
O1 Ce1 O4 . . 130.70(2) ?
O1 Ce1 O7 . . 124.61(3) ?
O2 Ce1 Cl1 . . 79.796(18) ?
O2 Ce1 Cl1 . 2_556 70.981(18) ?
O2 Ce1 O1 . . 67.44(2) ?
O2 Ce1 O4 . . 135.98(2) ?
O2 Ce1 O7 . . 74.40(3) ?
O3 Ce1 Cl1 . 2_556 140.40(2) ?
O3 Ce1 Cl1 . . 84.317(19) ?
O3 Ce1 O1 . . 70.16(3) ?
O3 Ce1 O2 . . 137.56(3) ?
O3 Ce1 O4 . . 74.09(3) ?
O3 Ce1 O6 . . 68.59(3) ?
O3 Ce1 O7 . . 135.12(3) ?
O4 Ce1 Cl1 . 2_556 68.263(18) ?
O4 Ce1 Cl1 . . 73.723(18) ?
O5 Ce1 Cl1 . . 136.599(19) ?
O5 Ce1 Cl1 . 2_556 133.776(18) ?
O5 Ce1 O1 . . 66.70(3) ?
O5 Ce1 O2 . . 81.00(2) ?
O5 Ce1 O3 . . 84.25(3) ?
O5 Ce1 O4 . . 141.04(3) ?
O5 Ce1 O6 . . 72.84(2) ?
O5 Ce1 O7 . . 69.00(3) ?
O6 Ce1 Cl1 . . 138.654(18) ?
O6 Ce1 Cl1 . 2_556 107.53(2) ?
O6 Ce1 O1 . . 123.87(3) ?
O6 Ce1 O2 . . 140.89(3) ?
O6 Ce1 O4 . . 69.23(2) ?
O6 Ce1 O7 . . 69.36(3) ?
O7 Ce1 Cl1 . 2_556 68.459(19) ?
O7 Ce1 Cl1 . . 139.540(18) ?
O7 Ce1 O4 . . 104.66(3) ?
Ce1 Cl1 Ce1 . 2_556 106.047(7) ?
Ce1 O1 H1A . . 120.9(13) ?
Ce1 O1 H1B . . 117.9(13) ?
H1A O1 H1B . . 105.8(18) ?
Ce1 O2 H2A . . 117.0(13) ?
Ce1 O2 H2B . . 123.0(12) ?
H2A O2 H2B . . 111.1(17) ?
Ce1 O3 H3A . . 125.9(14) ?
Ce1 O3 H3B . . 122.9(14) ?
H3A O3 H3B . . 111.1(19) ?
Ce1 O4 H4A . . 114.1(11) ?
Ce1 O4 H4B . . 117.9(12) ?
H4A O4 H4B . . 104.8(15) ?
Ce1 O5 H5A . . 122.1(12) ?
Ce1 O5 H5B . . 120.1(13) ?
H5A O5 H5B . . 108.9(17) ?
Ce1 O6 H6A . . 124.5(12) ?
Ce1 O6 H6B . . 127.8(15) ?
H6A O6 H6B . . 107.7(18) ?
Ce1 O7 H7A . . 119.7(12) ?
Ce1 O7 H7B . . 129.6(14) ?
H7A O7 H7B . . 107.2(18) ?

loop_
_geom_bond_atom_site_label_1
_geom_bond_atom_site_label_2
_geom_bond_site_symmetry_2
_geom_bond_distance
_geom_bond_publ_flag
Ce1 Cl1 2_556 2.9282(2) ?
Ce1 Cl1 . 2.8986(2) y
Ce1 O1 . 2.5276(7) y
Ce1 O2 . 2.5229(7) y
Ce1 O3 . 2.5076(8) y
Ce1 O4 . 2.5580(7) y
Ce1 O5 . 2.5018(7) y
Ce1 O6 . 2.5214(7) y
Ce1 O7 . 2.5397(8) y
O1 H1A . 0.762(19) ?
O1 H1B . 0.77(2) ?
O2 H2A . 0.797(19) ?
O2 H2B . 0.783(19) ?
O3 H3A . 0.79(2) ?
O3 H3B . 0.80(2) ?
O4 H4A . 0.800(17) ?
O4 H4B . 0.781(18) ?
O5 H5A . 0.798(17) ?
O5 H5B . 0.768(19) ?
O6 H6A . 0.82(2) ?
O6 H6B . 0.79(2) ?
O7 H7A . 0.775(18) ?
O7 H7B . 0.78(2) ?

loop_
_geom_hbond_atom_site_label_D
_geom_hbond_atom_site_label_H
_geom_hbond_atom_site_label_A
_geom_hbond_site_symmetry_A
_geom_hbond_distance_DH
_geom_hbond_distance_HA
_geom_hbond_distance_DA
_geom_hbond_angle_DHA
_geom_hbond_publ_flag
O1 H1A Cl3 2_566 0.762(19) 2.458(19) 3.1945(8) 162.9(18) yes
O1 H1B Cl2 . 0.77(2) 2.405(19) 3.1380(8) 160.6(17) yes
O2 H2A Cl2 1_545 0.797(19) 2.251(19) 3.0368(8) 168.6(17) yes
O2 H2B Cl2 2_565 0.783(19) 2.411(19) 3.1383(8) 155.0(16) yes
O3 H3A Cl3 . 0.79(2) 2.50(2) 3.2501(9) 160.9(18) yes
O3 H3B Cl1 2_566 0.80(2) 2.91(2) 3.3040(8) 112.9(16) yes
O3 H3B Cl2 . 0.80(2) 2.71(2) 3.4188(9) 147.3(18) yes
O4 H4A O2 2_556 0.800(17) 2.068(17) 2.8609(11) 171.2(16) yes
O4 H4B Cl3 . 0.781(18) 2.369(18) 3.1466(8) 173.7(16) yes
O5 H5A Cl3 1_554 0.798(17) 2.354(17) 3.1286(8) 164.0(16) yes
O5 H5B Cl2 2_665 0.768(19) 2.446(19) 3.1699(8) 157.6(17) yes
O5 H5B O5 2_665 0.768(19) 2.601(17) 2.9858(15) 112.9(15) yes
O6 H6A Cl1 1_655 0.82(2) 2.936(18) 3.3662(8) 115.2(14) yes
O6 H6A O4 2_656 0.82(2) 2.25(2) 3.0451(11) 164.9(17) yes
O6 H6B Cl3 2_666 0.79(2) 2.55(2) 3.3165(8) 164.4(18) yes
